data_4337794
loop_
_publ_author_name
'Collins, Lee R.'
'Lowe, John P.'
'Mahon, Mary F.'
'Poulten, Rebecca C.'
'Whittlesey, Michael K.'

_publ_section_title
;
 Copper diamidocarbene complexes: characterization of monomeric to
 tetrameric species.
;
_journal_issue 5
_journal_name_full 'Inorganic chemistry'
_journal_page_first 2699
_journal_page_last 2707
_journal_paper_doi 10.1021/ic4031014
_journal_volume 53
_journal_year 2014
_chemical_formula_sum 'C26 H32 Cl2 Cu2 N2 O2.5'
_chemical_formula_weight 610.52
_chemical_name_systematic
; 
 ? 
;
_space_group_IT_number 2
_symmetry_cell_setting triclinic
_symmetry_space_group_name_Hall '-P 1'
_symmetry_space_group_name_H-M 'P -1'
_atom_sites_solution_hydrogens geom
_atom_sites_solution_primary direct
_atom_sites_solution_secondary difmap
_audit_creation_method SHELXL-97
_cell_angle_alpha 68.995(1)
_cell_angle_beta 88.842(2)
_cell_angle_gamma 84.932(2)
_cell_formula_units_Z 2
_cell_length_a 8.1540(2)
_cell_length_b 12.4010(4)
_cell_length_c 14.8940(5)
_cell_measurement_reflns_used 18286
_cell_measurement_temperature 150(2)
_cell_measurement_theta_max 27.485
_cell_measurement_theta_min 2.910
_cell_volume 1400.37(7)
_computing_cell_refinement 'HKL Scalepack (Otwinowski & Minor 1997)'
_computing_data_collection 'Collect (Bruker AXS BV, 1997-2004)'
_computing_data_reduction 'Denzo & Scalepack (Otwinowski & Minor, 1997)'
_computing_molecular_graphics 'ORTEX (P.McArdle, 1995)'
_computing_publication_material 'SHELXL-97/2 (Sheldrick,1997)'
_computing_structure_refinement 'SHELXL-97 (Sheldrick, 1997)'
_computing_structure_solution 'SHELXS-97 (Sheldrick, 1990)'
_diffrn_ambient_temperature 150(2)
_diffrn_measured_fraction_theta_full 0.991
_diffrn_measured_fraction_theta_max 0.991
_diffrn_measurement_device_type '95mm CCD camera on \k-goniostat'
_diffrn_measurement_method CCD
_diffrn_radiation_monochromator graphite
_diffrn_radiation_source 'fine-focus sealed tube'
_diffrn_radiation_type MoK\a
_diffrn_radiation_wavelength 0.71073
_diffrn_reflns_av_R_equivalents 0.0547
_diffrn_reflns_av_sigmaI/netI 0.0412
_diffrn_reflns_limit_h_max 10
_diffrn_reflns_limit_h_min -10
_diffrn_reflns_limit_k_max 16
_diffrn_reflns_limit_k_min -16
_diffrn_reflns_limit_l_max 19
_diffrn_reflns_limit_l_min -19
_diffrn_reflns_number 22154
_diffrn_reflns_theta_full 27.53
_diffrn_reflns_theta_max 27.53
_diffrn_reflns_theta_min 3.53
_exptl_absorpt_coefficient_mu 1.736
_exptl_absorpt_correction_T_max 0.593
_exptl_absorpt_correction_T_min 0.502
_exptl_absorpt_correction_type multi-scan
_exptl_absorpt_process_details
;
multi-scan from symmetry-related measurements 
 Sortav (Blessing 1995)
;
_exptl_crystal_colour brown
_exptl_crystal_density_diffrn 1.448
_exptl_crystal_density_method 'not measured'
_exptl_crystal_description block
_exptl_crystal_F_000 628
_exptl_crystal_size_max 0.40
_exptl_crystal_size_mid 0.40
_exptl_crystal_size_min 0.30
_refine_diff_density_max 0.688
_refine_diff_density_min -0.613
_refine_diff_density_rms 0.070
_refine_ls_extinction_coef 0.0062(13)
_refine_ls_extinction_expression Fc^*^=kFc[1+0.001xFc^2^\l^3^/sin(2\q)]^-1/4^
_refine_ls_extinction_method SHELXL
_refine_ls_goodness_of_fit_ref 1.054
_refine_ls_hydrogen_treatment mixed
_refine_ls_matrix_type full
_refine_ls_number_parameters 298
_refine_ls_number_reflns 6413
_refine_ls_number_restraints 0
_refine_ls_restrained_S_all 1.054
_refine_ls_R_factor_all 0.0500
_refine_ls_R_factor_gt 0.0378
_refine_ls_shift/su_max 0.001
_refine_ls_shift/su_mean 0.000
_refine_ls_structure_factor_coef Fsqd
_refine_ls_weighting_details 'calc w=1/[\s^2^(Fo^2^)+(0.0562P)^2^+0.3824P] where P=(Fo^2^+2Fc^2^)/3'
_refine_ls_weighting_scheme calc
_refine_ls_wR_factor_gt 0.1004
_refine_ls_wR_factor_ref 0.1051
_reflns_number_gt 5118
_reflns_number_total 6413
_reflns_threshold_expression >2sigma(I)
_cod_data_source_file ic4031014_si_002.cif
_cod_data_source_block h13mkw5
_cod_depositor_comments
;
The following automatic conversions were performed:

'_symmetry_cell_setting' value 'Triclinic' changed to 'triclinic'
according to
/usr/data/users/saulius/crontab/automatic-downloads/current/ACS/lib/dictionaries/cif_core.dic
dictionary named 'cif_core.dic' version 2.4.2 from 2011-04-26.

Automatic conversion script
Id: cif_fix_values 2281 2013-09-26 08:29:07Z andrius 
;
_cod_original_sg_symbol_H-M P-1
_cod_original_formula_sum 'C26 H32 Cl2 Cu2 N2 O2.50'
_cod_database_code 4337794

loop_
_symmetry_equiv_pos_as_xyz
'x, y, z'
'-x, -y, -z'

loop_
_atom_site_label
_atom_site_type_symbol
_atom_site_fract_x
_atom_site_fract_y
_atom_site_fract_z
_atom_site_U_iso_or_equiv
_atom_site_adp_type
_atom_site_occupancy
_atom_site_symmetry_multiplicity
_atom_site_calc_flag
_atom_site_refinement_flags
Cu1 Cu 0.36076(3) 0.19879(2) 0.835450(19) 0.03044(11) Uani 1 1 d .
Cu2 Cu 0.30998(4) -0.04488(3) 1.00992(3) 0.05060(12) Uani 1 1 d .
Cl1 Cl 0.22064(9) 0.03890(6) 0.86692(5) 0.05278(18) Uani 1 1 d .
Cl2 Cl 0.36427(8) -0.13874(6) 1.15702(6) 0.05087(18) Uani 1 1 d .
O1 O 0.1524(2) 0.54332(15) 0.92788(12) 0.0386(4) Uani 1 1 d .
O2 O 0.1545(2) 0.60207(14) 0.60215(12) 0.0380(4) Uani 1 1 d .
N1 N 0.2284(2) 0.39514(15) 0.87604(12) 0.0236(3) Uani 1 1 d .
N2 N 0.22786(19) 0.42397(15) 0.71332(12) 0.0237(3) Uani 1 1 d .
C1 C 0.2640(2) 0.35167(18) 0.80527(15) 0.0244(4) Uani 1 1 d .
C2 C 0.1576(2) 0.50744(19) 0.86273(16) 0.0272(4) Uani 1 1 d .
C3 C 0.0805(2) 0.57531(19) 0.76450(16) 0.0290(5) Uani 1 1 d .
C4 C 0.1578(2) 0.53915(19) 0.68535(16) 0.0273(4) Uani 1 1 d .
C5 C 0.2858(3) 0.32075(18) 0.97185(15) 0.0263(4) Uani 1 1 d .
C6 C 0.4462(3) 0.32772(19) 0.99883(15) 0.0297(5) Uani 1 1 d .
C7 C 0.5017(3) 0.2533(2) 1.08955(17) 0.0375(5) Uani 1 1 d .
H7 H 0.6106 0.2563 1.1095 0.045 Uiso 1 1 calc R
C8 C 0.4017(3) 0.1750(2) 1.15153(17) 0.0392(6) Uani 1 1 d .
C9 C 0.2420(3) 0.1707(2) 1.12086(17) 0.0386(5) Uani 1 1 d .
H9 H 0.1735 0.1166 1.1625 0.046 Uiso 1 1 calc R
C10 C 0.1809(3) 0.24370(19) 1.03103(16) 0.0296(5) Uani 1 1 d .
C11 C 0.5574(3) 0.4096(2) 0.93105(17) 0.0356(5) Uani 1 1 d .
H11A H 0.5968 0.3786 0.8818 0.053 Uiso 1 1 calc R
H11B H 0.6516 0.4182 0.9670 0.053 Uiso 1 1 calc R
H11C H 0.4962 0.4854 0.9002 0.053 Uiso 1 1 calc R
C12 C 0.4654(4) 0.0939(3) 1.24860(19) 0.0575(8) Uani 1 1 d .
H12A H 0.5676 0.1201 1.2640 0.086 Uiso 1 1 calc R
H12B H 0.4872 0.0154 1.2474 0.086 Uiso 1 1 calc R
H12C H 0.3830 0.0935 1.2975 0.086 Uiso 1 1 calc R
C13 C 0.0094(3) 0.2380(2) 0.99905(18) 0.0389(5) Uani 1 1 d .
H13A H -0.0537 0.3132 0.9860 0.058 Uiso 1 1 calc R
H13B H -0.0444 0.1779 1.0499 0.058 Uiso 1 1 calc R
H13C H 0.0143 0.2193 0.9404 0.058 Uiso 1 1 calc R
C14 C 0.0873(3) 0.7050(2) 0.7403(2) 0.0450(6) Uani 1 1 d .
H14A H 0.0317 0.7279 0.7904 0.068 Uiso 1 1 calc R
H14B H 0.0320 0.7475 0.6782 0.068 Uiso 1 1 calc R
H14C H 0.2024 0.7230 0.7365 0.068 Uiso 1 1 calc R
C15 C -0.1011(3) 0.5443(2) 0.77169(18) 0.0409(6) Uani 1 1 d .
H15A H -0.1034 0.4603 0.7900 0.061 Uiso 1 1 calc R
H15B H -0.1566 0.5837 0.7092 0.061 Uiso 1 1 calc R
H15C H -0.1579 0.5695 0.8204 0.061 Uiso 1 1 calc R
C16 C 0.2831(2) 0.37929(18) 0.63844(14) 0.0254(4) Uani 1 1 d .
C17 C 0.4483(2) 0.37987(19) 0.61415(15) 0.0286(4) Uani 1 1 d .
C18 C 0.4984(3) 0.3296(2) 0.54681(16) 0.0339(5) Uani 1 1 d .
H18 H 0.6112 0.3268 0.5299 0.041 Uiso 1 1 calc R
C19 C 0.3872(3) 0.2833(2) 0.50381(16) 0.0342(5) Uani 1 1 d .
C20 C 0.2237(3) 0.2872(2) 0.52886(16) 0.0325(5) Uani 1 1 d .
H20 H 0.1474 0.2564 0.4992 0.039 Uiso 1 1 calc R
C21 C 0.1673(2) 0.3349(2) 0.59616(16) 0.0294(5) Uani 1 1 d .
C22 C 0.5703(3) 0.4320(2) 0.65712(17) 0.0338(5) Uani 1 1 d .
H22A H 0.5140 0.4953 0.6739 0.051 Uiso 1 1 calc R
H22B H 0.6565 0.4624 0.6104 0.051 Uiso 1 1 calc R
H22C H 0.6199 0.3725 0.7152 0.051 Uiso 1 1 calc R
C23 C 0.4459(4) 0.2298(3) 0.4310(2) 0.0491(7) Uani 1 1 d .
H23A H 0.4403 0.1456 0.4588 0.074 Uiso 1 1 calc R
H23B H 0.5599 0.2468 0.4138 0.074 Uiso 1 1 calc R
H23C H 0.3756 0.2622 0.3733 0.074 Uiso 1 1 calc R
C24 C -0.0112(3) 0.3378(3) 0.6237(2) 0.0421(6) Uani 1 1 d .
H24A H -0.0733 0.3032 0.5868 0.063 Uiso 1 1 calc R
H24B H -0.0554 0.4183 0.6096 0.063 Uiso 1 1 calc R
H24C H -0.0212 0.2937 0.6926 0.063 Uiso 1 1 calc R

loop_
_atom_site_aniso_label
_atom_site_aniso_U_11
_atom_site_aniso_U_22
_atom_site_aniso_U_33
_atom_site_aniso_U_23
_atom_site_aniso_U_13
_atom_site_aniso_U_12
Cu1 0.03846(17) 0.02470(16) 0.02770(16) -0.01023(11) -0.00224(11) 0.00389(11)
Cu2 0.0457(2) 0.0334(2) 0.0671(2) -0.01121(17) -0.00552(16) -0.00191(14)
Cl1 0.0597(4) 0.0330(3) 0.0626(4) -0.0117(3) 0.0010(3) -0.0116(3)
Cl2 0.0382(3) 0.0415(4) 0.0675(4) -0.0154(3) -0.0069(3) 0.0088(3)
O1 0.0423(9) 0.0388(9) 0.0429(9) -0.0261(8) -0.0047(7) 0.0053(7)
O2 0.0411(9) 0.0341(9) 0.0329(9) -0.0068(7) 0.0023(7) 0.0054(7)
N1 0.0228(8) 0.0239(9) 0.0257(9) -0.0106(7) 0.0008(6) -0.0024(7)
N2 0.0204(8) 0.0258(9) 0.0259(9) -0.0108(7) -0.0003(6) -0.0001(7)
C1 0.0185(9) 0.0290(11) 0.0284(10) -0.0133(9) 0.0021(7) -0.0035(8)
C2 0.0204(9) 0.0294(11) 0.0352(12) -0.0158(9) 0.0021(8) -0.0017(8)
C3 0.0252(10) 0.0269(11) 0.0351(12) -0.0121(9) 0.0025(8) 0.0014(8)
C4 0.0188(9) 0.0288(11) 0.0338(12) -0.0106(9) -0.0013(8) -0.0012(8)
C5 0.0306(10) 0.0266(11) 0.0250(10) -0.0138(9) 0.0003(8) -0.0006(8)
C6 0.0324(11) 0.0314(12) 0.0300(11) -0.0174(9) 0.0010(9) -0.0001(9)
C7 0.0406(13) 0.0419(14) 0.0343(12) -0.0209(11) -0.0098(10) 0.0076(11)
C8 0.0571(15) 0.0345(13) 0.0279(12) -0.0166(10) -0.0034(10) 0.0099(11)
C9 0.0554(15) 0.0296(12) 0.0304(12) -0.0114(10) 0.0113(10) -0.0009(10)
C10 0.0333(11) 0.0291(11) 0.0303(11) -0.0161(9) 0.0062(9) -0.0009(9)
C11 0.0265(11) 0.0456(14) 0.0394(13) -0.0201(11) -0.0022(9) -0.0069(10)
C12 0.087(2) 0.0497(17) 0.0317(14) -0.0138(13) -0.0095(14) 0.0143(15)
C13 0.0363(12) 0.0373(13) 0.0450(14) -0.0160(11) 0.0120(10) -0.0099(10)
C14 0.0581(16) 0.0270(12) 0.0489(15) -0.0145(11) 0.0049(12) 0.0045(11)
C15 0.0223(11) 0.0560(16) 0.0429(14) -0.0169(12) 0.0032(9) 0.0009(10)
C16 0.0239(10) 0.0285(11) 0.0234(10) -0.0099(8) 0.0009(8) 0.0017(8)
C17 0.0243(10) 0.0326(12) 0.0261(10) -0.0079(9) 0.0004(8) -0.0002(8)
C18 0.0291(11) 0.0386(13) 0.0322(12) -0.0123(10) 0.0063(9) 0.0028(9)
C19 0.0404(12) 0.0325(12) 0.0310(11) -0.0146(10) 0.0023(9) 0.0043(10)
C20 0.0348(12) 0.0336(12) 0.0320(11) -0.0151(10) -0.0015(9) -0.0036(9)
C21 0.0238(10) 0.0335(12) 0.0313(11) -0.0123(9) 0.0004(8) -0.0017(9)
C22 0.0234(10) 0.0431(13) 0.0357(12) -0.0143(11) 0.0019(9) -0.0061(9)
C23 0.0551(16) 0.0553(17) 0.0442(15) -0.0296(14) 0.0052(12) 0.0067(13)
C24 0.0269(11) 0.0589(17) 0.0503(15) -0.0309(13) 0.0014(10) -0.0069(11)

loop_
_atom_type_symbol
_atom_type_description
_atom_type_scat_dispersion_real
_atom_type_scat_dispersion_imag
_atom_type_scat_source
C C 0.0033 0.0016 'International Tables Vol C Tables 4.2.6.8 and 6.1.1.4'
H H 0.0000 0.0000 'International Tables Vol C Tables 4.2.6.8 and 6.1.1.4'
Cu Cu 0.3201 1.2651 'International Tables Vol C Tables 4.2.6.8 and 6.1.1.4'
Cl Cl 0.1484 0.1585 'International Tables Vol C Tables 4.2.6.8 and 6.1.1.4'
N N 0.0061 0.0033 'International Tables Vol C Tables 4.2.6.8 and 6.1.1.4'
O O 0.0106 0.0060 'International Tables Vol C Tables 4.2.6.8 and 6.1.1.4'

loop_
_geom_angle_atom_site_label_1
_geom_angle_atom_site_label_2
_geom_angle_atom_site_label_3
_geom_angle
_geom_angle_site_symmetry_3
C1 Cu1 Cl1 125.33(6) .
C1 Cu1 Cl2 127.49(6) 2_657
Cl1 Cu1 Cl2 107.15(3) 2_657
Cl2 Cu2 Cl1 171.38(3) .
Cu2 Cl1 Cu1 95.63(3) .
Cu2 Cl2 Cu1 105.74(3) 2_657
C1 N1 C2 125.92(17) .
C1 N1 C5 115.30(16) .
C2 N1 C5 118.45(16) .
C1 N2 C4 125.77(17) .
C1 N2 C16 115.48(16) .
C4 N2 C16 118.45(17) .
N1 C1 N2 116.79(17) .
N1 C1 Cu1 120.58(15) .
N2 C1 Cu1 122.62(14) .
O1 C2 N1 120.8(2) .
O1 C2 C3 123.13(19) .
N1 C2 C3 115.95(17) .
C4 C3 C2 113.03(16) .
C4 C3 C14 110.35(19) .
C2 C3 C14 110.57(19) .
C4 C3 C15 106.51(18) .
C2 C3 C15 105.72(18) .
C14 C3 C15 110.49(19) .
O2 C4 N2 120.77(19) .
O2 C4 C3 123.06(19) .
N2 C4 C3 116.09(18) .
C10 C5 C6 123.1(2) .
C10 C5 N1 118.77(18) .
C6 C5 N1 118.13(19) .
C7 C6 C5 117.6(2) .
C7 C6 C11 121.1(2) .
C5 C6 C11 121.2(2) .
C8 C7 C6 121.6(2) .
C8 C7 H7 119.2 .
C6 C7 H7 119.2 .
C7 C8 C9 118.6(2) .
C7 C8 C12 120.6(2) .
C9 C8 C12 120.7(3) .
C10 C9 C8 121.8(2) .
C10 C9 H9 119.1 .
C8 C9 H9 119.1 .
C5 C10 C9 117.2(2) .
C5 C10 C13 121.5(2) .
C9 C10 C13 121.2(2) .
C6 C11 H11A 109.5 .
C6 C11 H11B 109.5 .
H11A C11 H11B 109.5 .
C6 C11 H11C 109.5 .
H11A C11 H11C 109.5 .
H11B C11 H11C 109.5 .
C8 C12 H12A 109.5 .
C8 C12 H12B 109.5 .
H12A C12 H12B 109.5 .
C8 C12 H12C 109.5 .
H12A C12 H12C 109.5 .
H12B C12 H12C 109.5 .
C10 C13 H13A 109.5 .
C10 C13 H13B 109.5 .
H13A C13 H13B 109.5 .
C10 C13 H13C 109.5 .
H13A C13 H13C 109.5 .
H13B C13 H13C 109.5 .
C3 C14 H14A 109.5 .
C3 C14 H14B 109.5 .
H14A C14 H14B 109.5 .
C3 C14 H14C 109.5 .
H14A C14 H14C 109.5 .
H14B C14 H14C 109.5 .
C3 C15 H15A 109.5 .
C3 C15 H15B 109.5 .
H15A C15 H15B 109.5 .
C3 C15 H15C 109.5 .
H15A C15 H15C 109.5 .
H15B C15 H15C 109.5 .
C17 C16 C21 122.91(19) .
C17 C16 N2 118.78(18) .
C21 C16 N2 118.28(17) .
C16 C17 C18 117.1(2) .
C16 C17 C22 122.47(19) .
C18 C17 C22 120.44(19) .
C19 C18 C17 121.7(2) .
C19 C18 H18 119.1 .
C17 C18 H18 119.1 .
C20 C19 C18 118.9(2) .
C20 C19 C23 120.9(2) .
C18 C19 C23 120.2(2) .
C19 C20 C21 121.9(2) .
C19 C20 H20 119.1 .
C21 C20 H20 119.1 .
C20 C21 C16 117.47(19) .
C20 C21 C24 121.5(2) .
C16 C21 C24 121.05(19) .
C17 C22 H22A 109.5 .
C17 C22 H22B 109.5 .
H22A C22 H22B 109.5 .
C17 C22 H22C 109.5 .
H22A C22 H22C 109.5 .
H22B C22 H22C 109.5 .
C19 C23 H23A 109.5 .
C19 C23 H23B 109.5 .
H23A C23 H23B 109.5 .
C19 C23 H23C 109.5 .
H23A C23 H23C 109.5 .
H23B C23 H23C 109.5 .
C21 C24 H24A 109.5 .
C21 C24 H24B 109.5 .
H24A C24 H24B 109.5 .
C21 C24 H24C 109.5 .
H24A C24 H24C 109.5 .
H24B C24 H24C 109.5 .

loop_
_geom_bond_atom_site_label_1
_geom_bond_atom_site_label_2
_geom_bond_distance
_geom_bond_site_symmetry_2
Cu1 C1 1.886(2) .
Cu1 Cl1 2.2735(7) .
Cu1 Cl2 2.2911(7) 2_657
Cu2 Cl2 2.1145(8) .
Cu2 Cl1 2.1187(8) .
Cl2 Cu1 2.2911(7) 2_657
O1 C2 1.202(3) .
O2 C4 1.204(3) .
N1 C1 1.361(2) .
N1 C2 1.406(3) .
N1 C5 1.454(3) .
N2 C1 1.362(3) .
N2 C4 1.407(3) .
N2 C16 1.460(2) .
C2 C3 1.518(3) .
C3 C4 1.512(3) .
C3 C14 1.523(3) .
C3 C15 1.554(3) .
C5 C10 1.390(3) .
C5 C6 1.395(3) .
C6 C7 1.392(3) .
C6 C11 1.505(3) .
C7 C8 1.388(4) .
C7 H7 0.9500 .
C8 C9 1.400(4) .
C8 C12 1.506(4) .
C9 C10 1.392(3) .
C9 H9 0.9500 .
C10 C13 1.502(3) .
C11 H11A 0.9800 .
C11 H11B 0.9800 .
C11 H11C 0.9800 .
C12 H12A 0.9800 .
C12 H12B 0.9800 .
C12 H12C 0.9800 .
C13 H13A 0.9800 .
C13 H13B 0.9800 .
C13 H13C 0.9800 .
C14 H14A 0.9800 .
C14 H14B 0.9800 .
C14 H14C 0.9800 .
C15 H15A 0.9800 .
C15 H15B 0.9800 .
C15 H15C 0.9800 .
C16 C17 1.388(3) .
C16 C21 1.398(3) .
C17 C18 1.396(3) .
C17 C22 1.501(3) .
C18 C19 1.393(3) .
C18 H18 0.9500 .
C19 C20 1.379(3) .
C19 C23 1.512(3) .
C20 C21 1.387(3) .
C20 H20 0.9500 .
C21 C24 1.506(3) .
C22 H22A 0.9800 .
C22 H22B 0.9800 .
C22 H22C 0.9800 .
C23 H23A 0.9800 .
C23 H23B 0.9800 .
C23 H23C 0.9800 .
C24 H24A 0.9800 .
C24 H24B 0.9800 .
C24 H24C 0.9800 .

loop_
_geom_torsion_atom_site_label_1
_geom_torsion_atom_site_label_2
_geom_torsion_atom_site_label_3
_geom_torsion_atom_site_label_4
_geom_torsion
_geom_torsion_site_symmetry_1
_geom_torsion_site_symmetry_4
Cl2 Cu2 Cl1 Cu1 147.3(2) . .
C1 Cu1 Cl1 Cu2 -117.66(8) . .
Cl2 Cu1 Cl1 Cu2 64.04(3) 2_657 .
Cl1 Cu2 Cl2 Cu1 145.67(19) . 2_657
C2 N1 C1 N2 0.2(3) . .
C5 N1 C1 N2 -173.12(17) . .
C2 N1 C1 Cu1 179.51(15) . .
C5 N1 C1 Cu1 6.2(2) . .
C4 N2 C1 N1 0.2(3) . .
C16 N2 C1 N1 173.82(16) . .
C4 N2 C1 Cu1 -179.16(15) . .
C16 N2 C1 Cu1 -5.5(2) . .
Cl1 Cu1 C1 N1 90.58(16) . .
Cl2 Cu1 C1 N1 -91.48(16) 2_657 .
Cl1 Cu1 C1 N2 -90.11(16) . .
Cl2 Cu1 C1 N2 87.84(16) 2_657 .
C1 N1 C2 O1 -169.3(2) . .
C5 N1 C2 O1 3.8(3) . .
C1 N1 C2 C3 14.4(3) . .
C5 N1 C2 C3 -172.48(17) . .
O1 C2 C3 C4 156.5(2) . .
N1 C2 C3 C4 -27.3(3) . .
O1 C2 C3 C14 32.3(3) . .
N1 C2 C3 C14 -151.56(19) . .
O1 C2 C3 C15 -87.3(3) . .
N1 C2 C3 C15 88.8(2) . .
C1 N2 C4 O2 168.01(19) . .
C16 N2 C4 O2 -5.5(3) . .
C1 N2 C4 C3 -15.1(3) . .
C16 N2 C4 C3 171.40(17) . .
C2 C3 C4 O2 -155.6(2) . .
C14 C3 C4 O2 -31.2(3) . .
C15 C3 C4 O2 88.7(3) . .
C2 C3 C4 N2 27.6(3) . .
C14 C3 C4 N2 152.00(19) . .
C15 C3 C4 N2 -88.0(2) . .
C1 N1 C5 C10 -91.6(2) . .
C2 N1 C5 C10 94.6(2) . .
C1 N1 C5 C6 86.4(2) . .
C2 N1 C5 C6 -87.4(2) . .
C10 C5 C6 C7 0.0(3) . .
N1 C5 C6 C7 -177.91(17) . .
C10 C5 C6 C11 177.86(19) . .
N1 C5 C6 C11 0.0(3) . .
C5 C6 C7 C8 -0.2(3) . .
C11 C6 C7 C8 -178.0(2) . .
C6 C7 C8 C9 0.6(3) . .
C6 C7 C8 C12 178.9(2) . .
C7 C8 C9 C10 -0.9(3) . .
C12 C8 C9 C10 -179.2(2) . .
C6 C5 C10 C9 -0.3(3) . .
N1 C5 C10 C9 177.62(18) . .
C6 C5 C10 C13 -179.4(2) . .
N1 C5 C10 C13 -1.5(3) . .
C8 C9 C10 C5 0.7(3) . .
C8 C9 C10 C13 179.9(2) . .
C1 N2 C16 C17 -77.1(2) . .
C4 N2 C16 C17 97.1(2) . .
C1 N2 C16 C21 101.3(2) . .
C4 N2 C16 C21 -84.6(2) . .
C21 C16 C17 C18 -2.3(3) . .
N2 C16 C17 C18 175.93(19) . .
C21 C16 C17 C22 177.5(2) . .
N2 C16 C17 C22 -4.3(3) . .
C16 C17 C18 C19 1.6(3) . .
C22 C17 C18 C19 -178.2(2) . .
C17 C18 C19 C20 -0.2(4) . .
C17 C18 C19 C23 179.9(2) . .
C18 C19 C20 C21 -0.6(4) . .
C23 C19 C20 C21 179.3(2) . .
C19 C20 C21 C16 -0.1(3) . .
C19 C20 C21 C24 -179.4(2) . .
C17 C16 C21 C20 1.6(3) . .
N2 C16 C21 C20 -176.67(19) . .
C17 C16 C21 C24 -179.0(2) . .
N2 C16 C21 C24 2.7(3) . .
